data_7109500
loop_
_publ_author_name
'David L. Davies'
'Kuldip Singh'
'Shalini Singh'
'Barbara Villa-Marcos'

_publ_section_title
;
 Preparation of single enantiomers of chiral at metal bis-cyclometallated
 iridium complexes
;
_journal_name_full Chem.Commun.
_journal_page_first 6546
_journal_paper_doi 10.1039/c3cc43121e
_journal_volume 49
_journal_year 2013
_chemical_absolute_configuration ,rm
_chemical_formula_moiety 'C30 H28 Ir N5 O, H2 O'
_chemical_formula_sum 'C30 H30 Ir N5 O3'
_chemical_formula_weight 700.79
_chemical_name_systematic
;
?
;
_space_group_IT_number 4
_symmetry_cell_setting monoclinic
_symmetry_space_group_name_Hall 'P 2yb'
_symmetry_space_group_name_H-M 'P 1 21 1'
_atom_sites_solution_hydrogens geom
_atom_sites_solution_primary direct
_atom_sites_solution_secondary difmap
_audit_creation_method SHELXL-97
_cell_angle_alpha 90.00
_cell_angle_beta 94.865(10)
_cell_angle_gamma 90.00
_cell_formula_units_Z 6
_cell_length_a 9.286(5)
_cell_length_b 27.646(16)
_cell_length_c 16.326(9)
_cell_measurement_reflns_used 905
_cell_measurement_temperature 150(2)
_cell_measurement_theta_max 23.531
_cell_measurement_theta_min 2.439
_cell_volume 4176(4)
_computing_cell_refinement 'Bruker SMART'
_computing_data_collection 'Bruker SMART'
_computing_data_reduction 'Bruker SHELXTL'
_computing_molecular_graphics 'Bruker SHELXTL'
_computing_publication_material 'Bruker SHELXTL'
_computing_structure_refinement 'SHELXL-97 (Sheldrick, 1997)'
_computing_structure_solution 'SHELXS-97 (Sheldrick, 1990)'
_diffrn_ambient_temperature 150(2)
_diffrn_measured_fraction_theta_full 0.998
_diffrn_measured_fraction_theta_max 0.998
_diffrn_measurement_device_type 'Bruker Apex 2000 CCD area detector'
_diffrn_measurement_method 'phi and omega scans'
_diffrn_radiation_monochromator graphite
_diffrn_radiation_source 'fine-focus sealed tube'
_diffrn_radiation_type MoK\a
_diffrn_radiation_wavelength 0.71073
_diffrn_reflns_av_R_equivalents 0.1149
_diffrn_reflns_av_sigmaI/netI 0.1579
_diffrn_reflns_limit_h_max 11
_diffrn_reflns_limit_h_min -11
_diffrn_reflns_limit_k_max 33
_diffrn_reflns_limit_k_min -34
_diffrn_reflns_limit_l_max 20
_diffrn_reflns_limit_l_min -19
_diffrn_reflns_number 32410
_diffrn_reflns_theta_full 26.00
_diffrn_reflns_theta_max 26.00
_diffrn_reflns_theta_min 1.25
_exptl_absorpt_coefficient_mu 4.836
_exptl_absorpt_correction_T_max 0.746
_exptl_absorpt_correction_T_min 0.440
_exptl_absorpt_correction_type empirical
_exptl_absorpt_process_details
;
absorption correction based on 12108 reflections(SADABS);Rint 0.1795 before
correction and 0.0726 after.
;
_exptl_crystal_colour yellow
_exptl_crystal_density_diffrn 1.672
_exptl_crystal_density_method 'not measured'
_exptl_crystal_description plate
_exptl_crystal_F_000 2076
_exptl_crystal_size_max 0.28
_exptl_crystal_size_mid 0.22
_exptl_crystal_size_min 0.04
_refine_diff_density_max 2.252
_refine_diff_density_min -2.598
_refine_diff_density_rms 0.191
_refine_ls_abs_structure_details 'Flack H D (1983), Acta Cryst. A39, 876-881'
_refine_ls_abs_structure_Flack 0.007(10)
_refine_ls_extinction_method none
_refine_ls_goodness_of_fit_ref 0.960
_refine_ls_hydrogen_treatment constr
_refine_ls_matrix_type full
_refine_ls_number_parameters 1055
_refine_ls_number_reflns 16038
_refine_ls_number_restraints 1
_refine_ls_restrained_S_all 0.960
_refine_ls_R_factor_all 0.0970
_refine_ls_R_factor_gt 0.0681
_refine_ls_shift/su_max 0.001
_refine_ls_shift/su_mean 0.000
_refine_ls_structure_factor_coef Fsqd
_refine_ls_weighting_details 'calc w=1/[\s^2^(Fo^2^)+(0.0433P)^2^+0.0000P] where P=(Fo^2^+2Fc^2^)/3'
_refine_ls_weighting_scheme calc
_refine_ls_wR_factor_gt 0.1225
_refine_ls_wR_factor_ref 0.1319
_reflns_number_gt 11778
_reflns_number_total 16038
_reflns_threshold_expression >2sigma(I)
_cod_data_source_file c3cc43121e.txt
_cod_data_source_block 09071
_cod_original_sg_symbol_H-M P2(1)
_cod_database_code 7109500

loop_
_symmetry_equiv_pos_as_xyz
'x, y, z'
'-x, y+1/2, -z'

loop_
_atom_site_label
_atom_site_type_symbol
_atom_site_fract_x
_atom_site_fract_y
_atom_site_fract_z
_atom_site_U_iso_or_equiv
_atom_site_adp_type
_atom_site_occupancy
_atom_site_symmetry_multiplicity
_atom_site_calc_flag
_atom_site_refinement_flags
Ir1 Ir 1.02264(6) 0.210001(18) 0.14653(4) 0.02678(14) Uani 1 1 d .
O1 O 0.9556(11) 0.1469(3) 0.0757(6) 0.032(2) Uani 1 1 d .
O2 O 0.6473(11) 0.1602(4) 0.2529(7) 0.043(3) Uani 1 1 d .
N1 N 0.9245(12) 0.2502(4) 0.0556(7) 0.027(3) Uani 1 1 d .
N2 N 1.0082(13) 0.2629(4) -0.0046(7) 0.032(3) Uani 1 1 d .
N3 N 1.1379(13) 0.1749(4) 0.2341(7) 0.030(3) Uani 1 1 d .
N4 N 1.2041(12) 0.1998(4) 0.2958(7) 0.030(3) Uani 1 1 d .
N5 N 0.8403(13) 0.1979(4) 0.2122(8) 0.031(3) Uani 1 1 d .
C1 C 0.7956(17) 0.2701(6) 0.0355(10) 0.042(4) Uani 1 1 d .
H1 H 0.7143 0.2670 0.0667 0.050 Uiso 1 1 calc R
C2 C 0.796(2) 0.2962(6) -0.0380(11) 0.055(5) Uani 1 1 d .
H2 H 0.7187 0.3140 -0.0651 0.066 Uiso 1 1 calc R
C3 C 0.9294(18) 0.2909(6) -0.0619(10) 0.045(4) Uani 1 1 d .
H3 H 0.9638 0.3041 -0.1103 0.054 Uiso 1 1 calc R
C4 C 1.1549(15) 0.2476(5) 0.0091(9) 0.028(3) Uani 1 1 d .
C5 C 1.2531(18) 0.2595(5) -0.0472(9) 0.036(4) Uani 1 1 d .
H5 H 1.2221 0.2772 -0.0954 0.044 Uiso 1 1 calc R
C6 C 1.3938(17) 0.2458(5) -0.0333(9) 0.036(4) Uani 1 1 d .
H6 H 1.4634 0.2539 -0.0705 0.043 Uiso 1 1 calc R
C7 C 1.4301(15) 0.2201(5) 0.0362(9) 0.028(3) Uani 1 1 d .
H7 H 1.5280 0.2106 0.0478 0.033 Uiso 1 1 calc R
C8 C 1.3290(16) 0.2066(5) 0.0922(9) 0.039(4) Uani 1 1 d .
H8 H 1.3585 0.1883 0.1399 0.047 Uiso 1 1 calc R
C9 C 1.1853(15) 0.2207(4) 0.0760(9) 0.027(3) Uani 1 1 d .
C10 C 1.1801(16) 0.1278(5) 0.2498(11) 0.039(4) Uani 1 1 d .
H10 H 1.1555 0.1006 0.2158 0.047 Uiso 1 1 calc R
C11 C 1.2655(16) 0.1269(5) 0.3248(10) 0.039(4) Uani 1 1 d .
H11 H 1.3053 0.0987 0.3513 0.047 Uiso 1 1 calc R
C12 C 1.2820(17) 0.1727(6) 0.3535(9) 0.038(4) Uani 1 1 d .
H12 H 1.3355 0.1835 0.4023 0.045 Uiso 1 1 calc R
C13 C 1.1808(15) 0.2512(5) 0.2894(9) 0.032(4) Uani 1 1 d .
C14 C 1.2449(18) 0.2824(6) 0.3492(10) 0.044(4) Uani 1 1 d .
H14 H 1.3028 0.2712 0.3962 0.053 Uiso 1 1 calc R
C15 C 1.2158(18) 0.3330(5) 0.3338(11) 0.048(5) Uani 1 1 d .
H15 H 1.2502 0.3564 0.3735 0.057 Uiso 1 1 calc R
C16 C 1.1383(16) 0.3482(5) 0.2617(10) 0.040(4) Uani 1 1 d .
H16 H 1.1227 0.3817 0.2511 0.047 Uiso 1 1 calc R
C17 C 1.0849(15) 0.3142(5) 0.2064(10) 0.035(4) Uani 1 1 d .
H17 H 1.0338 0.3249 0.1569 0.042 Uiso 1 1 calc R
C18 C 1.1014(15) 0.2646(5) 0.2190(9) 0.030(4) Uani 1 1 d .
C19 C 0.8247(16) 0.1273(5) 0.0709(10) 0.032(4) Uani 1 1 d .
C20 C 0.7921(15) 0.0952(6) 0.0038(10) 0.038(4) Uani 1 1 d .
H20 H 0.8629 0.0902 -0.0341 0.046 Uiso 1 1 calc R
C21 C 0.6628(18) 0.0711(6) -0.0088(14) 0.057(6) Uani 1 1 d .
H21 H 0.6443 0.0502 -0.0546 0.068 Uiso 1 1 calc R
C22 C 0.5611(19) 0.0779(5) 0.0460(11) 0.043(5) Uani 1 1 d .
H22 H 0.4714 0.0612 0.0387 0.052 Uiso 1 1 calc R
C23 C 0.5885(15) 0.1086(6) 0.1115(10) 0.044(4) Uani 1 1 d .
H23 H 0.5166 0.1129 0.1489 0.053 Uiso 1 1 calc R
C24 C 0.7230(16) 0.1345(5) 0.1252(10) 0.036(4) Uani 1 1 d .
C25 C 0.7407(16) 0.1648(5) 0.1955(9) 0.032(4) Uani 1 1 d .
C26 C 0.701(2) 0.1882(6) 0.3240(11) 0.052(5) Uani 1 1 d .
H26A H 0.7498 0.1674 0.3672 0.063 Uiso 1 1 calc R
H26B H 0.6219 0.2064 0.3474 0.063 Uiso 1 1 calc R
C27 C 0.8070(16) 0.2221(5) 0.2865(10) 0.037(4) Uani 1 1 d .
H27 H 0.8971 0.2243 0.3246 0.045 Uiso 1 1 calc R
C28 C 0.7474(16) 0.2739(5) 0.2694(10) 0.041(4) Uani 1 1 d .
H28 H 0.8069 0.2882 0.2273 0.050 Uiso 1 1 calc R
C29 C 0.773(2) 0.3066(6) 0.3479(12) 0.069(6) Uani 1 1 d .
H29A H 0.7311 0.3387 0.3363 0.104 Uiso 1 1 calc R
H29B H 0.8769 0.3098 0.3629 0.104 Uiso 1 1 calc R
H29C H 0.7267 0.2918 0.3935 0.104 Uiso 1 1 calc R
C30 C 0.5950(17) 0.2756(6) 0.2336(12) 0.059(5) Uani 1 1 d .
H30A H 0.5790 0.2503 0.1918 0.088 Uiso 1 1 calc R
H30B H 0.5752 0.3073 0.2082 0.088 Uiso 1 1 calc R
H30C H 0.5301 0.2704 0.2771 0.088 Uiso 1 1 calc R
Ir1A Ir 0.40545(6) 0.098492(19) 0.64654(4) 0.03213(16) Uani 1 1 d .
O1A O 0.3430(11) 0.1664(4) 0.5889(7) 0.041(3) Uani 1 1 d .
O2A O 0.0090(12) 0.0681(4) 0.5024(8) 0.052(3) Uani 1 1 d .
N1A N 0.3222(13) 0.1166(4) 0.7469(9) 0.036(4) Uani 1 1 d .
N2A N 0.4142(15) 0.1332(4) 0.8108(8) 0.040(3) Uani 1 1 d .
N3A N 0.5070(12) 0.0764(4) 0.5540(9) 0.040(4) Uani 1 1 d .
N4A N 0.5607(13) 0.0293(4) 0.5581(8) 0.031(3) Uani 1 1 d .
N5A N 0.2098(13) 0.0708(5) 0.5859(8) 0.038(3) Uani 1 1 d .
C1A C 0.1946(19) 0.1158(5) 0.7778(11) 0.045(5) Uani 1 1 d .
H1A H 0.1072 0.1068 0.7470 0.053 Uiso 1 1 calc R
C2A C 0.203(2) 0.1298(7) 0.8625(13) 0.060(5) Uani 1 1 d .
H2A H 0.1276 0.1317 0.8983 0.072 Uiso 1 1 calc R
C3A C 0.346(2) 0.1395(6) 0.8789(11) 0.060(6) Uani 1 1 d .
H3A H 0.3907 0.1493 0.9307 0.072 Uiso 1 1 calc R
C4A C 0.5574(19) 0.1409(5) 0.7877(10) 0.041(4) Uani 1 1 d .
C5A C 0.663(2) 0.1613(5) 0.8450(12) 0.058(6) Uani 1 1 d .
H5A H 0.6420 0.1681 0.8999 0.069 Uiso 1 1 calc R
C6A C 0.795(2) 0.1707(6) 0.8188(13) 0.058(6) Uani 1 1 d .
H6A H 0.8682 0.1846 0.8555 0.069 Uiso 1 1 calc R
C7A C 0.824(2) 0.1601(6) 0.7373(16) 0.066(7) Uani 1 1 d .
H7A H 0.9150 0.1673 0.7180 0.080 Uiso 1 1 calc R
C8A C 0.7092(18) 0.1378(5) 0.6839(12) 0.049(5) Uani 1 1 d .
H8A H 0.7284 0.1296 0.6294 0.059 Uiso 1 1 calc R
C9A C 0.5799(15) 0.1285(5) 0.7077(9) 0.029(3) Uiso 1 1 d .
C10A C 0.5440(16) 0.0907(6) 0.4798(10) 0.044(4) Uani 1 1 d .
H10A H 0.5243 0.1222 0.4585 0.053 Uiso 1 1 calc R
C11A C 0.6140(18) 0.0552(7) 0.4368(11) 0.053(5) Uani 1 1 d .
H11A H 0.6471 0.0569 0.3834 0.063 Uiso 1 1 calc R
C12A C 0.6228(16) 0.0169(6) 0.4913(10) 0.036(4) Uani 1 1 d .
H12A H 0.6666 -0.0135 0.4822 0.044 Uiso 1 1 calc R
C13A C 0.5442(17) 0.0075(6) 0.6331(11) 0.043(4) Uani 1 1 d .
C14A C 0.5968(16) -0.0408(5) 0.6509(12) 0.046(5) Uani 1 1 d .
H14A H 0.6412 -0.0593 0.6109 0.055 Uiso 1 1 calc R
C15A C 0.5802(17) -0.0595(6) 0.7284(11) 0.043(4) Uani 1 1 d .
H15A H 0.6159 -0.0910 0.7417 0.052 Uiso 1 1 calc R
C16A C 0.5139(18) -0.0339(6) 0.7862(12) 0.048(5) Uani 1 1 d .
H16A H 0.5040 -0.0473 0.8390 0.057 Uiso 1 1 calc R
C17A C 0.4608(15) 0.0125(5) 0.7668(10) 0.035(4) Uani 1 1 d .
H17A H 0.4123 0.0295 0.8068 0.042 Uiso 1 1 calc R
C18A C 0.4751(16) 0.0341(5) 0.6943(9) 0.033(4) Uani 1 1 d .
C19A C 0.2121(15) 0.1794(6) 0.5615(9) 0.030(4) Uani 1 1 d .
C20A C 0.1811(19) 0.2300(6) 0.5503(12) 0.047(5) Uani 1 1 d .
H20A H 0.2562 0.2527 0.5639 0.057 Uiso 1 1 calc R
C21A C 0.052(2) 0.2466(8) 0.5218(11) 0.062(6) Uani 1 1 d .
H21A H 0.0381 0.2804 0.5138 0.075 Uiso 1 1 calc R
C22A C -0.064(2) 0.2144(9) 0.5032(11) 0.069(6) Uani 1 1 d .
H22A H -0.1572 0.2266 0.4851 0.082 Uiso 1 1 calc R
C23A C -0.0434(19) 0.1666(7) 0.5111(11) 0.055(5) Uani 1 1 d .
H23A H -0.1211 0.1450 0.4969 0.065 Uiso 1 1 calc R
C24A C 0.0947(17) 0.1477(6) 0.5405(10) 0.043(4) Uani 1 1 d .
C25A C 0.1121(15) 0.0958(6) 0.5442(9) 0.037(4) Uani 1 1 d .
C26A C 0.0634(18) 0.0189(6) 0.5066(11) 0.052(5) Uani 1 1 d .
H26C H 0.1127 0.0106 0.4570 0.063 Uiso 1 1 calc R
H26D H -0.0156 -0.0045 0.5125 0.063 Uiso 1 1 calc R
C27A C 0.1689(16) 0.0196(5) 0.5826(11) 0.040(4) Uani 1 1 d .
H27A H 0.2555 -0.0003 0.5720 0.048 Uiso 1 1 calc R
C28A C 0.1117(16) 0.0030(6) 0.6626(11) 0.047(4) Uani 1 1 d .
H28A H 0.1797 0.0161 0.7080 0.056 Uiso 1 1 calc R
C29A C 0.120(2) -0.0527(6) 0.6696(14) 0.071(6) Uani 1 1 d .
H29D H 0.0499 -0.0673 0.6288 0.106 Uiso 1 1 calc R
H29E H 0.0988 -0.0626 0.7249 0.106 Uiso 1 1 calc R
H29F H 0.2178 -0.0635 0.6595 0.106 Uiso 1 1 calc R
C30A C -0.0373(18) 0.0227(7) 0.6769(13) 0.063(6) Uani 1 1 d .
H30D H -0.0339 0.0581 0.6783 0.095 Uiso 1 1 calc R
H30E H -0.0665 0.0105 0.7294 0.095 Uiso 1 1 calc R
H30F H -0.1073 0.0121 0.6322 0.095 Uiso 1 1 calc R
Ir1B Ir 0.30225(6) 0.400163(19) 0.76775(3) 0.02726(14) Uani 1 1 d .
O1B O 0.3344(10) 0.3951(4) 0.6419(6) 0.036(2) Uani 1 1 d .
O2B O 0.6723(11) 0.4874(4) 0.7353(7) 0.046(3) Uani 1 1 d .
N1B N 0.4030(12) 0.3354(4) 0.7750(8) 0.032(3) Uani 1 1 d .
N2B N 0.3090(13) 0.2967(4) 0.7538(8) 0.034(3) Uani 1 1 d .
N3B N 0.1876(12) 0.4615(4) 0.7572(7) 0.029(3) Uani 1 1 d .
N4B N 0.1425(11) 0.4792(4) 0.8288(8) 0.030(3) Uani 1 1 d .
N5B N 0.4918(13) 0.4430(4) 0.7783(8) 0.031(3) Uani 1 1 d .
C1B C 0.5338(14) 0.3178(6) 0.7816(9) 0.033(4) Uani 1 1 d .
H1B H 0.6185 0.3358 0.7980 0.039 Uiso 1 1 calc R
C2B C 0.5318(15) 0.2686(5) 0.7610(10) 0.036(4) Uani 1 1 d .
H2B H 0.6127 0.2477 0.7589 0.043 Uiso 1 1 calc R
C3B C 0.3895(15) 0.2568(5) 0.7445(9) 0.033(4) Uani 1 1 d .
H3B H 0.3533 0.2257 0.7290 0.039 Uiso 1 1 calc R
C4B C 0.1616(14) 0.3072(5) 0.7417(9) 0.028(3) Uani 1 1 d .
C5B C 0.0566(15) 0.2719(5) 0.7233(9) 0.035(4) Uani 1 1 d .
H5B H 0.0816 0.2386 0.7224 0.042 Uiso 1 1 calc R
C6B C -0.0825(16) 0.2864(6) 0.7066(10) 0.040(4) Uani 1 1 d .
H6B H -0.1553 0.2627 0.6947 0.049 Uiso 1 1 calc R
C7B C -0.1209(17) 0.3344(6) 0.7065(11) 0.043(4) Uani 1 1 d .
H7B H -0.2181 0.3441 0.6926 0.051 Uiso 1 1 calc R
C8B C -0.0149(17) 0.3683(6) 0.7273(10) 0.044(4) Uani 1 1 d .
H8B H -0.0418 0.4014 0.7284 0.053 Uiso 1 1 calc R
C9B C 0.1262(14) 0.3566(5) 0.7462(9) 0.024(3) Uani 1 1 d .
C10B C 0.1436(16) 0.4929(5) 0.6971(10) 0.033(4) Uani 1 1 d .
H10B H 0.1623 0.4907 0.6409 0.040 Uiso 1 1 calc R
C11B C 0.0675(17) 0.5285(5) 0.7317(11) 0.041(4) Uani 1 1 d .
H11B H 0.0213 0.5548 0.7029 0.049 Uiso 1 1 calc R
C12B C 0.0678(16) 0.5204(5) 0.8138(12) 0.046(5) Uani 1 1 d .
H12B H 0.0242 0.5399 0.8527 0.056 Uiso 1 1 calc R
C13B C 0.1782(15) 0.4508(6) 0.9000(10) 0.036(4) Uani 1 1 d .
C14B C 0.1341(16) 0.4628(6) 0.9778(10) 0.038(4) Uani 1 1 d .
H14B H 0.0772 0.4907 0.9854 0.045 Uiso 1 1 calc R
C15B C 0.175(2) 0.4337(7) 1.0403(11) 0.053(5) Uani 1 1 d .
H15B H 0.1469 0.4412 1.0935 0.064 Uiso 1 1 calc R
C16B C 0.2552(18) 0.3937(7) 1.0300(10) 0.049(4) Uani 1 1 d .
H16B H 0.2829 0.3735 1.0757 0.059 Uiso 1 1 calc R
C17B C 0.2969(16) 0.3823(5) 0.9532(9) 0.035(4) Uani 1 1 d .
H17B H 0.3533 0.3539 0.9484 0.042 Uiso 1 1 calc R
C18B C 0.2628(15) 0.4090(5) 0.8828(9) 0.031(3) Uani 1 1 d .
C19B C 0.4583(16) 0.4003(6) 0.6087(9) 0.036(4) Uani 1 1 d .
C20B C 0.4696(19) 0.3765(6) 0.5340(10) 0.044(4) Uani 1 1 d .
H20B H 0.3926 0.3570 0.5107 0.052 Uiso 1 1 calc R
C21B C 0.593(2) 0.3818(7) 0.4951(13) 0.067(6) Uani 1 1 d .
H21B H 0.6012 0.3659 0.4440 0.080 Uiso 1 1 calc R
C22B C 0.704(2) 0.4092(10) 0.5279(14) 0.078(8) Uani 1 1 d .
H22B H 0.7883 0.4118 0.4991 0.094 Uiso 1 1 calc R
C23B C 0.7005(18) 0.4327(6) 0.5990(11) 0.047(5) Uani 1 1 d .
H23B H 0.7784 0.4528 0.6194 0.056 Uiso 1 1 calc R
C24B C 0.5781(17) 0.4268(5) 0.6424(10) 0.037(4) Uani 1 1 d .
C25B C 0.5735(16) 0.4517(5) 0.7191(11) 0.036(4) Uani 1 1 d .
C26B C 0.6365(16) 0.5086(6) 0.8108(10) 0.042(4) Uani 1 1 d .
H26E H 0.5794 0.5385 0.8004 0.050 Uiso 1 1 calc R
H26F H 0.7250 0.5164 0.8465 0.050 Uiso 1 1 calc R
C27B C 0.5483(17) 0.4704(5) 0.8503(10) 0.040(4) Uani 1 1 d .
H27B H 0.4664 0.4863 0.8758 0.047 Uiso 1 1 calc R
C28B C 0.6324(16) 0.4394(6) 0.9137(11) 0.044(4) Uani 1 1 d .
H28B H 0.5722 0.4101 0.9221 0.053 Uiso 1 1 calc R
C29B C 0.6555(19) 0.4654(6) 0.9977(10) 0.055(5) Uani 1 1 d .
H29G H 0.7082 0.4957 0.9913 0.083 Uiso 1 1 calc R
H29H H 0.7113 0.4445 1.0371 0.083 Uiso 1 1 calc R
H29I H 0.5614 0.4725 1.0181 0.083 Uiso 1 1 calc R
C30B C 0.7773(16) 0.4216(5) 0.8889(11) 0.047(5) Uani 1 1 d .
H30G H 0.7669 0.4112 0.8313 0.070 Uiso 1 1 calc R
H30H H 0.8102 0.3943 0.9239 0.070 Uiso 1 1 calc R
H30I H 0.8483 0.4478 0.8954 0.070 Uiso 1 1 calc R
O3 O 0.0994(16) 0.4074(6) 0.5314(8) 0.092(5) Uani 1 1 d .
O4 O 0.5343(12) 0.2181(4) 0.5087(7) 0.054(3) Uani 1 1 d .
O5 O 0.1641(12) 0.0827(4) 0.0571(7) 0.058(3) Uani 1 1 d .

loop_
_atom_site_aniso_label
_atom_site_aniso_U_11
_atom_site_aniso_U_22
_atom_site_aniso_U_33
_atom_site_aniso_U_23
_atom_site_aniso_U_13
_atom_site_aniso_U_12
Ir1 0.0258(3) 0.0187(3) 0.0348(4) 0.0028(3) -0.0029(2) -0.0031(3)
O1 0.043(7) 0.026(5) 0.024(6) 0.003(4) -0.005(5) -0.004(5)
O2 0.043(7) 0.037(6) 0.052(8) 0.002(5) 0.014(6) -0.016(5)
N1 0.026(7) 0.016(6) 0.040(8) -0.008(5) 0.002(6) -0.012(5)
N2 0.039(7) 0.024(6) 0.030(8) 0.009(5) -0.011(6) 0.013(5)
N3 0.041(8) 0.023(6) 0.027(7) -0.010(5) 0.009(6) -0.027(6)
N4 0.035(7) 0.027(7) 0.026(7) 0.009(5) -0.005(5) 0.006(5)
N5 0.037(7) 0.013(6) 0.042(8) 0.000(5) 0.005(6) 0.006(5)
C1 0.031(9) 0.043(10) 0.050(11) 0.003(8) -0.010(8) 0.011(7)
C2 0.052(12) 0.045(11) 0.065(14) 0.019(10) -0.008(10) 0.008(9)
C3 0.056(11) 0.031(9) 0.047(11) 0.004(8) -0.010(9) 0.005(8)
C4 0.034(9) 0.011(6) 0.036(9) 0.002(6) -0.012(7) 0.002(6)
C5 0.061(12) 0.022(8) 0.028(9) 0.003(7) 0.012(8) -0.001(8)
C6 0.044(10) 0.033(9) 0.030(9) -0.002(7) 0.006(7) -0.007(8)
C7 0.028(8) 0.019(8) 0.038(9) -0.001(6) 0.007(7) 0.001(6)
C8 0.055(10) 0.007(6) 0.051(10) 0.008(7) -0.016(8) -0.004(7)
C9 0.033(8) 0.002(6) 0.044(9) -0.007(6) -0.012(7) 0.005(5)
C10 0.043(10) 0.013(7) 0.063(13) 0.009(7) 0.011(9) 0.003(7)
C11 0.040(10) 0.022(8) 0.053(12) 0.006(7) -0.010(8) 0.014(7)
C12 0.041(10) 0.045(10) 0.026(9) 0.000(7) 0.001(7) -0.010(8)
C13 0.041(10) 0.031(8) 0.024(8) 0.004(6) 0.005(7) 0.004(7)
C14 0.065(12) 0.035(10) 0.031(10) 0.001(8) -0.003(8) -0.007(8)
C15 0.051(11) 0.025(8) 0.066(13) -0.005(8) 0.001(9) -0.035(8)
C16 0.040(10) 0.022(8) 0.056(12) -0.002(8) 0.002(8) -0.011(7)
C17 0.021(8) 0.035(9) 0.049(11) 0.003(8) 0.004(7) -0.004(7)
C18 0.030(9) 0.038(9) 0.022(8) 0.001(7) 0.001(6) 0.007(7)
C19 0.033(9) 0.012(7) 0.048(11) 0.003(7) -0.009(8) -0.007(6)
C20 0.032(9) 0.030(8) 0.050(10) 0.003(8) -0.013(7) 0.007(8)
C21 0.039(11) 0.020(8) 0.106(18) -0.007(9) -0.028(11) -0.005(8)
C22 0.042(11) 0.011(7) 0.074(14) -0.015(8) -0.008(9) -0.015(7)
C23 0.027(8) 0.041(10) 0.059(11) 0.024(8) -0.024(8) -0.002(7)
C24 0.028(9) 0.028(8) 0.050(11) 0.010(7) -0.012(8) -0.009(7)
C25 0.037(9) 0.030(8) 0.029(9) 0.005(7) 0.010(7) 0.001(7)
C26 0.061(12) 0.049(11) 0.049(12) 0.007(9) 0.015(10) -0.001(9)
C27 0.027(8) 0.041(10) 0.045(10) -0.009(7) 0.011(7) -0.011(7)
C28 0.032(9) 0.032(9) 0.061(12) -0.014(8) 0.011(8) 0.014(7)
C29 0.119(18) 0.025(10) 0.064(14) -0.020(9) 0.006(13) -0.016(11)
C30 0.043(11) 0.037(10) 0.097(16) -0.005(10) 0.011(10) 0.003(8)
Ir1A 0.0294(3) 0.0222(3) 0.0434(4) 0.0005(3) -0.0051(3) 0.0016(3)
O1A 0.043(7) 0.026(6) 0.053(8) 0.006(5) -0.011(6) 0.004(5)
O2A 0.035(7) 0.052(8) 0.064(9) -0.009(6) -0.022(6) 0.003(6)
N1A 0.020(7) 0.013(6) 0.070(11) 0.013(6) -0.026(7) -0.003(5)
N2A 0.066(10) 0.018(6) 0.039(9) 0.009(6) 0.014(7) 0.008(6)
N3A 0.015(6) 0.034(7) 0.066(10) 0.030(7) -0.019(6) -0.013(5)
N4A 0.032(7) 0.023(7) 0.037(8) -0.003(6) -0.002(6) 0.010(5)
N5A 0.026(7) 0.036(8) 0.049(9) 0.003(6) -0.014(6) 0.000(6)
C1A 0.049(12) 0.026(9) 0.053(13) 0.011(8) -0.027(9) 0.007(8)
C2A 0.073(15) 0.047(12) 0.059(15) 0.007(10) 0.003(11) -0.003(11)
C3A 0.113(19) 0.035(10) 0.031(11) -0.001(8) 0.007(11) 0.010(11)
C4A 0.070(12) 0.016(8) 0.034(10) 0.010(7) -0.010(9) 0.010(8)
C5A 0.100(17) 0.011(8) 0.057(13) 0.014(8) -0.027(12) 0.009(9)
C6A 0.079(16) 0.034(10) 0.052(14) 0.001(9) -0.045(12) -0.004(10)
C7A 0.042(12) 0.017(9) 0.14(2) 0.029(11) -0.023(12) -0.002(8)
C8A 0.058(12) 0.016(8) 0.069(14) 0.005(8) -0.018(10) 0.002(8)
C10A 0.036(9) 0.041(10) 0.057(12) 0.009(9) 0.008(8) 0.008(8)
C11A 0.046(11) 0.068(13) 0.043(12) -0.013(10) -0.012(9) 0.015(10)
C12A 0.036(9) 0.034(9) 0.040(10) -0.015(8) 0.006(8) 0.005(7)
C13A 0.040(10) 0.035(10) 0.054(12) 0.001(9) 0.000(8) 0.001(8)
C14A 0.029(9) 0.018(8) 0.088(15) 0.003(8) -0.011(9) 0.006(7)
C15A 0.041(10) 0.024(8) 0.064(13) 0.012(8) 0.006(9) -0.010(7)
C16A 0.044(11) 0.029(9) 0.067(13) 0.012(9) -0.013(9) 0.015(8)
C17A 0.029(8) 0.025(8) 0.051(11) -0.001(7) 0.003(7) 0.001(7)
C18A 0.031(9) 0.036(9) 0.028(9) 0.001(7) -0.023(7) -0.015(7)
C19A 0.022(8) 0.037(9) 0.028(9) 0.002(7) -0.007(7) 0.012(7)
C20A 0.049(12) 0.021(8) 0.071(14) -0.005(8) -0.002(10) 0.007(8)
C21A 0.082(16) 0.063(13) 0.041(12) 0.013(10) -0.004(11) 0.037(12)
C22A 0.066(14) 0.084(17) 0.054(13) 0.017(13) -0.003(10) 0.032(14)
C23A 0.050(12) 0.056(12) 0.056(13) 0.019(10) -0.009(9) 0.007(9)
C24A 0.048(11) 0.033(9) 0.046(11) 0.006(8) -0.003(8) 0.017(8)
C25A 0.029(8) 0.043(9) 0.037(9) 0.002(8) -0.013(7) -0.004(8)
C26A 0.047(11) 0.040(10) 0.067(14) -0.001(9) -0.011(9) -0.004(8)
C27A 0.026(9) 0.024(8) 0.066(13) 0.002(8) -0.013(8) -0.005(7)
C28A 0.032(9) 0.037(10) 0.067(13) 0.002(9) -0.017(8) -0.015(8)
C29A 0.062(14) 0.032(10) 0.12(2) -0.001(11) 0.002(12) -0.005(9)
C30A 0.038(11) 0.049(12) 0.102(17) -0.001(11) -0.001(10) 0.002(9)
Ir1B 0.0249(3) 0.0193(3) 0.0372(4) 0.0002(3) 0.0005(2) 0.0010(2)
O1B 0.038(6) 0.025(5) 0.044(6) 0.002(5) -0.004(5) 0.001(5)
O2B 0.031(6) 0.028(6) 0.078(9) 0.008(6) 0.006(6) -0.007(5)
N1B 0.018(6) 0.024(6) 0.056(9) -0.006(6) 0.000(6) 0.003(5)
N2B 0.036(8) 0.017(6) 0.047(9) 0.004(6) 0.001(6) -0.006(6)
N3B 0.029(7) 0.035(7) 0.026(7) -0.004(6) 0.021(6) 0.001(5)
N4B 0.016(6) 0.024(6) 0.049(9) 0.000(6) -0.004(6) 0.000(5)
N5B 0.041(8) 0.017(6) 0.033(8) 0.000(5) 0.001(6) -0.002(6)
C1B 0.014(7) 0.044(10) 0.038(10) 0.009(7) -0.004(6) 0.006(7)
C2B 0.013(8) 0.024(8) 0.070(12) 0.003(8) 0.002(7) 0.003(6)
C3B 0.035(9) 0.017(7) 0.048(10) -0.007(7) 0.018(7) 0.006(6)
C4B 0.014(7) 0.029(8) 0.040(10) 0.005(7) -0.002(6) 0.004(6)
C5B 0.028(9) 0.030(8) 0.046(11) 0.008(7) 0.003(7) -0.004(7)
C6B 0.029(9) 0.039(10) 0.055(11) 0.000(8) 0.011(8) -0.017(8)
C7B 0.027(9) 0.042(10) 0.061(12) 0.005(9) 0.017(8) 0.002(8)
C8B 0.046(11) 0.030(9) 0.060(12) 0.011(8) 0.020(9) 0.015(8)
C9B 0.019(8) 0.025(8) 0.030(9) 0.003(6) 0.008(6) -0.002(6)
C10B 0.039(9) 0.024(8) 0.035(10) 0.002(7) -0.012(7) 0.000(7)
C11B 0.044(10) 0.018(8) 0.060(13) 0.005(8) 0.004(9) 0.020(7)
C12B 0.038(10) 0.025(9) 0.074(14) -0.018(9) -0.010(9) 0.000(7)
C13B 0.016(8) 0.042(9) 0.050(11) -0.016(8) 0.005(7) -0.003(7)
C14B 0.027(9) 0.031(9) 0.054(12) -0.009(8) 0.000(8) -0.005(7)
C15B 0.069(13) 0.055(12) 0.038(11) -0.003(9) 0.021(9) -0.008(10)
C16B 0.061(11) 0.051(11) 0.033(10) 0.018(9) -0.005(8) -0.013(10)
C17B 0.047(10) 0.032(8) 0.027(9) -0.001(7) 0.004(7) -0.013(7)
C18B 0.032(8) 0.016(8) 0.045(9) 0.012(7) 0.007(7) -0.009(6)
C19B 0.043(10) 0.030(8) 0.035(9) 0.000(8) 0.000(7) 0.015(8)
C20B 0.046(11) 0.058(12) 0.027(10) -0.010(8) 0.002(8) 0.017(9)
C21B 0.079(16) 0.052(12) 0.071(15) 0.020(10) 0.013(13) 0.041(11)
C22B 0.028(10) 0.13(2) 0.082(17) 0.021(16) 0.026(10) 0.036(13)
C23B 0.044(11) 0.047(11) 0.053(12) 0.017(9) 0.017(9) 0.013(8)
C24B 0.036(9) 0.028(9) 0.045(11) 0.023(8) 0.002(8) 0.018(7)
C25B 0.030(9) 0.021(8) 0.056(12) 0.016(8) -0.004(8) -0.002(7)
C26B 0.030(9) 0.029(9) 0.063(12) 0.009(8) -0.013(8) -0.019(7)
C27B 0.038(10) 0.024(8) 0.054(11) -0.011(8) -0.012(8) -0.001(7)
C28B 0.030(9) 0.040(10) 0.060(12) 0.006(9) -0.011(8) -0.007(8)
C29B 0.064(13) 0.049(11) 0.049(12) 0.014(9) -0.024(9) -0.003(9)
C30B 0.035(10) 0.019(8) 0.084(14) 0.008(8) -0.009(9) 0.010(7)
O3 0.111(12) 0.088(12) 0.072(10) -0.017(9) -0.030(8) 0.049(10)
O4 0.051(7) 0.048(8) 0.064(8) 0.012(6) 0.013(6) 0.013(6)
O5 0.058(8) 0.055(8) 0.062(9) 0.009(6) 0.014(6) 0.024(6)

loop_
_atom_type_symbol
_atom_type_description
_atom_type_scat_dispersion_real
_atom_type_scat_dispersion_imag
_atom_type_scat_source
C C 0.0033 0.0016 'International Tables Vol C Tables 4.2.6.8 and 6.1.1.4'
H H 0.0000 0.0000 'International Tables Vol C Tables 4.2.6.8 and 6.1.1.4'
N N 0.0061 0.0033 'International Tables Vol C Tables 4.2.6.8 and 6.1.1.4'
O O 0.0106 0.0060 'International Tables Vol C Tables 4.2.6.8 and 6.1.1.4'
Ir Ir -1.4442 7.9887 'International Tables Vol C Tables 4.2.6.8 and 6.1.1.4'

loop_
_geom_angle_atom_site_label_1
_geom_angle_atom_site_label_2
_geom_angle_atom_site_label_3
_geom_angle
N3 Ir1 C9 95.8(5)
N3 Ir1 N1 173.7(4)
C9 Ir1 N1 79.0(5)
N3 Ir1 C18 78.1(5)
C9 Ir1 C18 88.4(5)
N1 Ir1 C18 98.0(5)
N3 Ir1 N5 87.9(5)
C9 Ir1 N5 175.4(5)
N1 Ir1 N5 97.5(5)
C18 Ir1 N5 95.0(5)
N3 Ir1 O1 96.0(4)
C9 Ir1 O1 90.5(4)
N1 Ir1 O1 87.7(4)
C18 Ir1 O1 173.9(5)
N5 Ir1 O1 86.4(4)
C19 O1 Ir1 125.7(9)
C25 O2 C26 108.2(12)
C1 N1 N2 105.9(13)
C1 N1 Ir1 138.7(11)
N2 N1 Ir1 115.4(9)
N1 N2 C3 109.6(13)
N1 N2 C4 114.2(11)
C3 N2 C4 136.0(14)
N4 N3 C10 104.1(13)
N4 N3 Ir1 119.0(9)
C10 N3 Ir1 136.9(11)
N3 N4 C12 115.1(12)
N3 N4 C13 113.5(11)
C12 N4 C13 131.4(13)
C25 N5 C27 107.5(12)
C25 N5 Ir1 125.9(10)
C27 N5 Ir1 126.4(9)
N1 C1 C2 110.7(15)
N1 C1 H1 124.6
C2 C1 H1 124.6
C3 C2 C1 105.4(15)
C3 C2 H2 127.3
C1 C2 H2 127.3
C2 C3 N2 108.4(15)
C2 C3 H3 125.8
N2 C3 H3 125.8
C9 C4 C5 124.7(14)
C9 C4 N2 115.3(13)
C5 C4 N2 119.9(13)
C6 C5 C4 120.0(15)
C6 C5 H5 120.0
C4 C5 H5 120.0
C7 C6 C5 116.8(14)
C7 C6 H6 121.6
C5 C6 H6 121.6
C6 C7 C8 123.1(14)
C6 C7 H7 118.4
C8 C7 H7 118.4
C9 C8 C7 118.8(13)
C9 C8 H8 120.6
C7 C8 H8 120.6
C4 C9 C8 116.4(14)
C4 C9 Ir1 116.0(10)
C8 C9 Ir1 127.4(11)
N3 C10 C11 108.0(14)
N3 C10 H10 126.0
C11 C10 H10 126.0
C12 C11 C10 108.9(14)
C12 C11 H11 125.5
C10 C11 H11 125.5
C11 C12 N4 103.7(13)
C11 C12 H12 128.1
N4 C12 H12 128.1
C18 C13 C14 126.1(15)
C18 C13 N4 113.4(13)
C14 C13 N4 120.4(13)
C13 C14 C15 114.5(15)
C13 C14 H14 122.8
C15 C14 H14 122.8
C16 C15 C14 121.0(15)
C16 C15 H15 119.5
C14 C15 H15 119.5
C17 C16 C15 118.9(15)
C17 C16 H16 120.5
C15 C16 H16 120.5
C16 C17 C18 123.4(16)
C16 C17 H17 118.3
C18 C17 H17 118.3
C13 C18 C17 115.9(14)
C13 C18 Ir1 115.8(11)
C17 C18 Ir1 128.3(12)
O1 C19 C24 125.6(14)
O1 C19 C20 115.7(14)
C24 C19 C20 118.6(14)
C21 C20 C19 122.9(16)
C21 C20 H20 118.5
C19 C20 H20 118.5
C22 C21 C20 118.7(17)
C22 C21 H21 120.6
C20 C21 H21 120.6
C21 C22 C23 120.1(15)
C21 C22 H22 120.0
C23 C22 H22 120.0
C22 C23 C24 122.0(16)
C22 C23 H23 119.0
C24 C23 H23 119.0
C19 C24 C25 125.0(14)
C19 C24 C23 117.6(15)
C25 C24 C23 117.3(15)
N5 C25 O2 114.1(13)
N5 C25 C24 127.7(14)
O2 C25 C24 118.2(14)
O2 C26 C27 101.3(13)
O2 C26 H26A 111.5
C27 C26 H26A 111.5
O2 C26 H26B 111.5
C27 C26 H26B 111.5
H26A C26 H26B 109.3
N5 C27 C26 104.1(12)
N5 C27 C28 112.0(13)
C26 C27 C28 113.9(13)
N5 C27 H27 108.9
C26 C27 H27 108.9
C28 C27 H27 108.9
C30 C28 C27 114.5(13)
C30 C28 C29 112.0(14)
C27 C28 C29 111.0(14)
C30 C28 H28 106.2
C27 C28 H28 106.2
C29 C28 H28 106.2
C28 C29 H29A 109.5
C28 C29 H29B 109.5
H29A C29 H29B 109.5
C28 C29 H29C 109.5
H29A C29 H29C 109.5
H29B C29 H29C 109.5
C28 C30 H30A 109.5
C28 C30 H30B 109.5
H30A C30 H30B 109.5
C28 C30 H30C 109.5
H30A C30 H30C 109.5
H30B C30 H30C 109.5
N1A Ir1A N3A 173.2(5)
N1A Ir1A C9A 80.5(5)
N3A Ir1A C9A 95.3(5)
N1A Ir1A C18A 92.3(6)
N3A Ir1A C18A 82.2(6)
C9A Ir1A C18A 87.4(6)
N1A Ir1A N5A 95.7(5)
N3A Ir1A N5A 88.7(5)
C9A Ir1A N5A 175.4(5)
C18A Ir1A N5A 95.4(5)
N1A Ir1A O1A 91.8(4)
N3A Ir1A O1A 93.7(5)
C9A Ir1A O1A 91.9(5)
C18A Ir1A O1A 175.7(6)
N5A Ir1A O1A 85.6(4)
C19A O1A Ir1A 126.6(10)
C25A O2A C26A 106.0(12)
C1A N1A N2A 103.7(14)
C1A N1A Ir1A 138.6(11)
N2A N1A Ir1A 117.6(10)
C3A N2A N1A 111.6(15)
C3A N2A C4A 135.8(17)
N1A N2A C4A 112.6(13)
C10A N3A N4A 101.5(13)
C10A N3A Ir1A 141.7(11)
N4A N3A Ir1A 116.8(9)
C12A N4A C13A 134.9(14)
C12A N4A N3A 112.4(13)
C13A N4A N3A 112.5(12)
C25A N5A C27A 109.2(12)
C25A N5A Ir1A 125.9(11)
C27A N5A Ir1A 124.8(9)
N1A C1A C2A 112.7(16)
N1A C1A H1A 123.7
C2A C1A H1A 123.7
C3A C2A C1A 102.4(18)
C3A C2A H2A 128.8
C1A C2A H2A 128.8
N2A C3A C2A 109.6(18)
N2A C3A H3A 125.2
C2A C3A H3A 125.2
C9A C4A C5A 125.0(18)
C9A C4A N2A 115.5(14)
C5A C4A N2A 119.5(17)
C6A C5A C4A 117.4(19)
C6A C5A H5A 121.3
C4A C5A H5A 121.3
C5A C6A C7A 120.5(17)
C5A C6A H6A 119.8
C7A C6A H6A 119.8
C6A C7A C8A 117.7(19)
C6A C7A H7A 121.1
C8A C7A H7A 121.1
C9A C8A C7A 122.9(19)
C9A C8A H8A 118.5
C7A C8A H8A 118.5
C8A C9A C4A 116.4(15)
C8A C9A Ir1A 130.5(13)
C4A C9A Ir1A 113.1(11)
N3A C10A C11A 114.3(16)
N3A C10A H10A 122.8
C11A C10A H10A 122.8
C12A C11A C10A 102.6(16)
C12A C11A H11A 128.7
C10A C11A H11A 128.7
N4A C12A C11A 109.2(14)
N4A C12A H12A 125.4
C11A C12A H12A 125.4
N4A C13A C18A 118.9(14)
N4A C13A C14A 121.3(16)
C18A C13A C14A 119.8(16)
C15A C14A C13A 117.8(16)
C15A C14A H14A 121.1
C13A C14A H14A 121.1
C16A C15A C14A 121.9(16)
C16A C15A H15A 119.0
C14A C15A H15A 119.0
C15A C16A C17A 119.2(17)
C15A C16A H16A 120.4
C17A C16A H16A 120.4
C18A C17A C16A 123.3(16)
C18A C17A H17A 118.4
C16A C17A H17A 118.4
C17A C18A C13A 118.0(15)
C17A C18A Ir1A 132.7(13)
C13A C18A Ir1A 109.2(11)
O1A C19A C24A 125.8(14)
O1A C19A C20A 118.8(15)
C24A C19A C20A 115.4(13)
C21A C20A C19A 123.1(18)
C21A C20A H20A 118.5
C19A C20A H20A 118.5
C20A C21A C22A 120.5(19)
C20A C21A H21A 119.7
C22A C21A H21A 119.7
C23A C22A C21A 119.9(18)
C23A C22A H22A 120.1
C21A C22A H22A 120.1
C22A C23A C24A 120.7(18)
C22A C23A H23A 119.7
C24A C23A H23A 119.7
C19A C24A C23A 120.4(15)
C19A C24A C25A 121.5(14)
C23A C24A C25A 118.1(16)
N5A C25A O2A 113.4(15)
N5A C25A C24A 128.8(14)
O2A C25A C24A 117.7(13)
O2A C26A C27A 103.0(13)
O2A C26A H26C 111.2
C27A C26A H26C 111.2
O2A C26A H26D 111.2
C27A C26A H26D 111.2
H26C C26A H26D 109.1
N5A C27A C26A 100.9(13)
N5A C27A C28A 111.6(14)
C26A C27A C28A 116.8(13)
N5A C27A H27A 109.0
C26A C27A H27A 109.0
C28A C27A H27A 109.0
C30A C28A C27A 114.3(14)
C30A C28A C29A 112.8(14)
C27A C28A C29A 110.1(15)
C30A C28A H28A 106.4
C27A C28A H28A 106.4
C29A C28A H28A 106.4
C28A C29A H29D 109.5
C28A C29A H29E 109.5
H29D C29A H29E 109.5
C28A C29A H29F 109.5
H29D C29A H29F 109.5
H29E C29A H29F 109.5
C28A C30A H30D 109.5
C28A C30A H30E 109.5
H30D C30A H30E 109.5
C28A C30A H30F 109.5
H30D C30A H30F 109.5
H30E C30A H30F 109.5
C18B Ir1B N3B 80.5(5)
C18B Ir1B N1B 100.2(5)
N3B Ir1B N1B 175.3(5)
C18B Ir1B C9B 91.5(5)
N3B Ir1B C9B 94.2(5)
N1B Ir1B C9B 81.2(5)
C18B Ir1B O1B 175.7(5)
N3B Ir1B O1B 95.2(4)
N1B Ir1B O1B 84.0(5)
C9B Ir1B O1B 88.3(5)
C18B Ir1B N5B 94.2(5)
N3B Ir1B N5B 88.0(5)
N1B Ir1B N5B 96.5(5)
C9B Ir1B N5B 174.1(5)
O1B Ir1B N5B 86.0(4)
C19B O1B Ir1B 126.5(9)
C25B O2B C26B 105.2(12)
C1B N1B N2B 107.0(12)
C1B N1B Ir1B 139.3(10)
N2B N1B Ir1B 112.7(8)
C3B N2B C4B 134.5(12)
C3B N2B N1B 108.2(11)
C4B N2B N1B 117.1(11)
C10B N3B N4B 107.2(12)
C10B N3B Ir1B 137.3(10)
N4B N3B Ir1B 115.4(9)
C12B N4B N3B 109.7(13)
C12B N4B C13B 134.4(14)
N3B N4B C13B 115.8(11)
C25B N5B C27B 108.0(13)
C25B N5B Ir1B 125.2(11)
C27B N5B Ir1B 126.7(10)
N1B C1B C2B 110.4(13)
N1B C1B H1B 124.8
C2B C1B H1B 124.8
C3B C2B C1B 105.8(12)
C3B C2B H2B 127.1
C1B C2B H2B 127.1
N2B C3B C2B 108.6(13)
N2B C3B H3B 125.7
C2B C3B H3B 125.7
C5B C4B N2B 122.9(13)
C5B C4B C9B 121.9(12)
N2B C4B C9B 115.2(12)
C6B C5B C4B 118.2(14)
C6B C5B H5B 120.9
C4B C5B H5B 120.9
C5B C6B C7B 121.9(15)
C5B C6B H6B 119.1
C7B C6B H6B 119.1
C6B C7B C8B 118.4(15)
C6B C7B H7B 120.8
C8B C7B H7B 120.8
C9B C8B C7B 123.3(15)
C9B C8B H8B 118.4
C7B C8B H8B 118.4
C8B C9B C4B 116.3(13)
C8B C9B Ir1B 130.0(11)
C4B C9B Ir1B 113.3(10)
N3B C10B C11B 107.4(15)
N3B C10B H10B 126.3
C11B C10B H10B 126.3
C12B C11B C10B 109.5(15)
C12B C11B H11B 125.2
C10B C11B H11B 125.2
N4B C12B C11B 106.1(14)
N4B C12B H12B 127.0
C11B C12B H12B 127.0
C14B C13B N4B 123.0(14)
C14B C13B C18B 124.8(15)
N4B C13B C18B 112.2(13)
C15B C14B C13B 117.8(15)
C15B C14B H14B 121.1
C13B C14B H14B 121.1
C14B C15B C16B 121.6(16)
C14B C15B H15B 119.2
C16B C15B H15B 119.2
C15B C16B C17B 120.0(16)
C15B C16B H16B 120.0
C17B C16B H16B 120.0
C18B C17B C16B 124.9(15)
C18B C17B H17B 117.6
C16B C17B H17B 117.6
C17B C18B C13B 111.0(14)
C17B C18B Ir1B 133.1(11)
C13B C18B Ir1B 116.0(11)
O1B C19B C20B 116.1(15)
O1B C19B C24B 125.7(14)
C20B C19B C24B 118.2(15)
C21B C20B C19B 119.0(18)
C21B C20B H20B 120.5
C19B C20B H20B 120.5
C22B C21B C20B 121(2)
C22B C21B H21B 119.5
C20B C21B H21B 119.5
C23B C22B C21B 123.0(19)
C23B C22B H22B 118.5
C21B C22B H22B 118.5
C22B C23B C24B 117.7(19)
C22B C23B H23B 121.1
C24B C23B H23B 121.1
C23B C24B C19B 120.8(16)
C23B C24B C25B 118.2(16)
C19B C24B C25B 120.8(14)
N5B C25B O2B 114.6(15)
N5B C25B C24B 128.6(14)
O2B C25B C24B 116.7(14)
O2B C26B C27B 104.9(12)
O2B C26B H26E 110.8
C27B C26B H26E 110.8
O2B C26B H26F 110.8
C27B C26B H26F 110.8
H26E C26B H26F 108.9
N5B C27B C28B 112.8(12)
N5B C27B C26B 101.0(13)
C28B C27B C26B 114.9(13)
N5B C27B H27B 109.3
C28B C27B H27B 109.3
C26B C27B H27B 109.3
C27B C28B C30B 114.8(15)
C27B C28B C29B 111.7(13)
C30B C28B C29B 109.1(13)
C27B C28B H28B 106.9
C30B C28B H28B 106.9
C29B C28B H28B 106.9
C28B C29B H29G 109.5
C28B C29B H29H 109.5
H29G C29B H29H 109.5
C28B C29B H29I 109.5
H29G C29B H29I 109.5
H29H C29B H29I 109.5
C28B C30B H30G 109.5
C28B C30B H30H 109.5
H30G C30B H30H 109.5
C28B C30B H30I 109.5
H30G C30B H30I 109.5
H30H C30B H30I 109.5

loop_
_geom_bond_atom_site_label_1
_geom_bond_atom_site_label_2
_geom_bond_distance
Ir1 N3 1.967(13)
Ir1 C9 1.998(15)
Ir1 N1 2.011(12)
Ir1 C18 2.016(15)
Ir1 N5 2.107(12)
Ir1 O1 2.156(10)
O1 C19 1.327(16)
O2 C25 1.336(16)
O2 C26 1.45(2)
N1 C1 1.333(18)
N1 N2 1.349(15)
N2 C3 1.375(18)
N2 C4 1.426(17)
N3 N4 1.328(15)
N3 C10 1.379(18)
N4 C12 1.362(18)
N4 C13 1.439(18)
N5 C25 1.313(18)
N5 C27 1.441(18)
C1 C2 1.40(2)
C1 H1 0.9500
C2 C3 1.34(2)
C2 H2 0.9500
C3 H3 0.9500
C4 C9 1.332(18)
C4 C5 1.388(19)
C5 C6 1.36(2)
C5 H5 0.9500
C6 C7 1.359(19)
C6 H6 0.9500
C7 C8 1.413(19)
C7 H7 0.9500
C8 C9 1.394(19)
C8 H8 0.9500
C10 C11 1.40(2)
C10 H10 0.9500
C11 C12 1.36(2)
C11 H11 0.9500
C12 H12 0.9500
C13 C18 1.362(19)
C13 C14 1.40(2)
C14 C15 1.44(2)
C14 H14 0.9500
C15 C16 1.39(2)
C15 H15 0.9500
C16 C17 1.37(2)
C16 H16 0.9500
C17 C18 1.393(19)
C17 H17 0.9500
C19 C24 1.36(2)
C19 C20 1.42(2)
C20 C21 1.37(2)
C20 H20 0.9500
C21 C22 1.37(2)
C21 H21 0.9500
C22 C23 1.37(2)
C22 H22 0.9500
C23 C24 1.442(19)
C23 H23 0.9500
C24 C25 1.42(2)
C26 C27 1.53(2)
C26 H26A 0.9900
C26 H26B 0.9900
C27 C28 1.55(2)
C27 H27 1.0000
C28 C30 1.49(2)
C28 C29 1.57(2)
C28 H28 1.0000
C29 H29A 0.9800
C29 H29B 0.9800
C29 H29C 0.9800
C30 H30A 0.9800
C30 H30B 0.9800
C30 H30C 0.9800
Ir1A N1A 1.936(15)
Ir1A N3A 1.945(15)
Ir1A C9A 2.009(15)
Ir1A C18A 2.028(15)
Ir1A N5A 2.135(12)
Ir1A O1A 2.157(10)
O1A C19A 1.309(17)
O2A C25A 1.363(17)
O2A C26A 1.451(19)
N1A C1A 1.33(2)
N1A N2A 1.369(17)
N2A C3A 1.34(2)
N2A C4A 1.43(2)
N3A C10A 1.346(19)
N3A N4A 1.396(16)
N4A C12A 1.322(18)
N4A C13A 1.38(2)
N5A C25A 1.287(18)
N5A C27A 1.467(18)
C1A C2A 1.43(2)
C1A H1A 0.9500
C2A C3A 1.36(3)
C2A H2A 0.9500
C3A H3A 0.9500
C4A C9A 1.38(2)
C4A C5A 1.41(2)
C5A C6A 1.36(3)
C5A H5A 0.9500
C6A C7A 1.41(3)
C6A H6A 0.9500
C7A C8A 1.45(2)
C7A H7A 0.9500
C8A C9A 1.32(2)
C8A H8A 0.9500
C10A C11A 1.40(2)
C10A H10A 0.9500
C11A C12A 1.38(2)
C11A H11A 0.9500
C12A H12A 0.9500
C13A C18A 1.43(2)
C13A C14A 1.44(2)
C14A C15A 1.39(2)
C14A H14A 0.9500
C15A C16A 1.37(2)
C15A H15A 0.9500
C16A C17A 1.40(2)
C16A H16A 0.9500
C17A C18A 1.34(2)
C17A H17A 0.9500
C19A C24A 1.42(2)
C19A C20A 1.44(2)
C20A C21A 1.33(2)
C20A H20A 0.9500
C21A C22A 1.41(3)
C21A H21A 0.9500
C22A C23A 1.34(3)
C22A H22A 0.9500
C23A C24A 1.43(2)
C23A H23A 0.9500
C24A C25A 1.45(2)
C26A C27A 1.51(2)
C26A H26C 0.9900
C26A H26D 0.9900
C27A C28A 1.52(2)
C27A H27A 1.0000
C28A C30A 1.52(2)
C28A C29A 1.54(2)
C28A H28A 1.0000
C29A H29D 0.9800
C29A H29E 0.9800
C29A H29F 0.9800
C30A H30D 0.9800
C30A H30E 0.9800
C30A H30F 0.9800
Ir1B C18B 1.959(15)
Ir1B N3B 2.002(12)
Ir1B N1B 2.020(11)
Ir1B C9B 2.038(13)
Ir1B O1B 2.105(10)
Ir1B N5B 2.116(12)
O1B C19B 1.321(16)
O2B C25B 1.359(17)
O2B C26B 1.429(19)
N1B C1B 1.304(16)
N1B N2B 1.405(16)
N2B C3B 1.348(17)
N2B C4B 1.398(17)
N3B C10B 1.347(18)
N3B N4B 1.367(15)
N4B C12B 1.345(18)
N4B C13B 1.418(19)
N5B C25B 1.301(19)
N5B C27B 1.458(18)
C1B C2B 1.40(2)
C1B H1B 0.9500
C2B C3B 1.365(19)
C2B H2B 0.9500
C3B H3B 0.9500
C4B C5B 1.394(19)
C4B C9B 1.406(18)
C5B C6B 1.36(2)
C5B H5B 0.9500
C6B C7B 1.37(2)
C6B H6B 0.9500
C7B C8B 1.38(2)
C7B H7B 0.9500
C8B C9B 1.36(2)
C8B H8B 0.9500
C10B C11B 1.36(2)
C10B H10B 0.9500
C11B C12B 1.36(2)
C11B H11B 0.9500
C12B H12B 0.9500
C13B C14B 1.41(2)
C13B C18B 1.44(2)
C14B C15B 1.33(2)
C14B H14B 0.9500
C15B C16B 1.35(2)
C15B H15B 0.9500
C16B C17B 1.38(2)
C16B H16B 0.9500
C17B C18B 1.381(19)
C17B H17B 0.9500
C19B C20B 1.40(2)
C19B C24B 1.40(2)
C20B C21B 1.37(2)
C20B H20B 0.9500
C21B C22B 1.35(3)
C21B H21B 0.9500
C22B C23B 1.33(3)
C22B H22B 0.9500
C23B C24B 1.40(2)
C23B H23B 0.9500
C24B C25B 1.43(2)
C26B C27B 1.51(2)
C26B H26E 0.9900
C26B H26F 0.9900
C27B C28B 1.51(2)
C27B H27B 1.0000
C28B C30B 1.52(2)
C28B C29B 1.55(2)
C28B H28B 1.0000
C29B H29G 0.9800
C29B H29H 0.9800
C29B H29I 0.9800
C30B H30G 0.9800
C30B H30H 0.9800
C30B H30I 0.9800

loop_
_geom_torsion_atom_site_label_1
_geom_torsion_atom_site_label_2
_geom_torsion_atom_site_label_3
_geom_torsion_atom_site_label_4
_geom_torsion
N3 Ir1 O1 C19 105.8(11)
C9 Ir1 O1 C19 -158.4(11)
N1 Ir1 O1 C19 -79.4(11)
N5 Ir1 O1 C19 18.3(11)
C9 Ir1 N1 C1 -177.2(15)
C18 Ir1 N1 C1 -90.4(15)
N5 Ir1 N1 C1 5.7(15)
O1 Ir1 N1 C1 91.8(15)
C9 Ir1 N1 N2 1.2(9)
C18 Ir1 N1 N2 88.1(9)
N5 Ir1 N1 N2 -175.8(9)
O1 Ir1 N1 N2 -89.7(9)
C1 N1 N2 C3 0.0(15)
Ir1 N1 N2 C3 -179.0(9)
C1 N1 N2 C4 175.9(12)
Ir1 N1 N2 C4 -3.1(14)
C9 Ir1 N3 N4 89.2(10)
C18 Ir1 N3 N4 2.0(9)
N5 Ir1 N3 N4 -93.5(10)
O1 Ir1 N3 N4 -179.6(9)
C9 Ir1 N3 C10 -86.5(14)
C18 Ir1 N3 C10 -173.6(15)
N5 Ir1 N3 C10 90.8(14)
O1 Ir1 N3 C10 4.7(14)
C10 N3 N4 C12 -2.8(15)
Ir1 N3 N4 C12 -179.7(9)
C10 N3 N4 C13 176.9(11)
Ir1 N3 N4 C13 0.0(14)
N3 Ir1 N5 C25 -101.4(12)
N1 Ir1 N5 C25 82.0(12)
C18 Ir1 N5 C25 -179.3(12)
O1 Ir1 N5 C25 -5.2(12)
N3 Ir1 N5 C27 74.2(12)
N1 Ir1 N5 C27 -102.4(12)
C18 Ir1 N5 C27 -3.7(12)
O1 Ir1 N5 C27 170.4(12)
N2 N1 C1 C2 -0.4(17)
Ir1 N1 C1 C2 178.1(12)
N1 C1 C2 C3 1(2)
C1 C2 C3 N2 -0.7(19)
N1 N2 C3 C2 0.5(18)
C4 N2 C3 C2 -174.1(16)
N1 N2 C4 C9 3.9(17)
C3 N2 C4 C9 178.3(15)
N1 N2 C4 C5 -178.3(12)
C3 N2 C4 C5 -4(2)
C9 C4 C5 C6 -4(2)
N2 C4 C5 C6 178.6(13)
C4 C5 C6 C7 1(2)
C5 C6 C7 C8 1(2)
C6 C7 C8 C9 -1(2)
C5 C4 C9 C8 4(2)
N2 C4 C9 C8 -178.0(12)
C5 C4 C9 Ir1 179.4(11)
N2 C4 C9 Ir1 -2.9(15)
C7 C8 C9 C4 -2.1(19)
C7 C8 C9 Ir1 -176.5(10)
N3 Ir1 C9 C4 -175.4(10)
N1 Ir1 C9 C4 1.0(10)
C18 Ir1 C9 C4 -97.5(11)
O1 Ir1 C9 C4 88.5(10)
N3 Ir1 C9 C8 -1.0(12)
N1 Ir1 C9 C8 175.4(12)
C18 Ir1 C9 C8 76.9(12)
O1 Ir1 C9 C8 -97.1(11)
N4 N3 C10 C11 3.2(15)
Ir1 N3 C10 C11 179.3(11)
N3 C10 C11 C12 -2.8(18)
C10 C11 C12 N4 1.1(17)
N3 N4 C12 C11 1.1(17)
C13 N4 C12 C11 -178.5(14)
N3 N4 C13 C18 -3.2(17)
C12 N4 C13 C18 176.5(14)
N3 N4 C13 C14 -179.2(12)
C12 N4 C13 C14 0(2)
C18 C13 C14 C15 3(2)
N4 C13 C14 C15 178.3(13)
C13 C14 C15 C16 -4(2)
C14 C15 C16 C17 2(2)
C15 C16 C17 C18 1(2)
C14 C13 C18 C17 1(2)
N4 C13 C18 C17 -175.2(12)
C14 C13 C18 Ir1 -179.4(12)
N4 C13 C18 Ir1 4.9(16)
C16 C17 C18 C13 -3(2)
C16 C17 C18 Ir1 177.1(11)
N3 Ir1 C18 C13 -3.8(10)
C9 Ir1 C18 C13 -100.0(11)
N1 Ir1 C18 C13 -178.7(11)
N5 Ir1 C18 C13 83.0(11)
N3 Ir1 C18 C17 176.3(14)
C9 Ir1 C18 C17 80.1(13)
N1 Ir1 C18 C17 1.4(14)
N5 Ir1 C18 C17 -96.9(13)
Ir1 O1 C19 C24 -19(2)
Ir1 O1 C19 C20 162.4(10)
O1 C19 C20 C21 178.4(14)
C24 C19 C20 C21 0(2)
C19 C20 C21 C22 -1(2)
C20 C21 C22 C23 1(3)
C21 C22 C23 C24 0(2)
O1 C19 C24 C25 1(2)
C20 C19 C24 C25 179.1(14)
O1 C19 C24 C23 -177.7(13)
C20 C19 C24 C23 1(2)
C22 C23 C24 C19 -1(2)
C22 C23 C24 C25 -179.1(14)
C27 N5 C25 O2 -5.0(17)
Ir1 N5 C25 O2 171.3(9)
C27 N5 C25 C24 175.0(15)
Ir1 N5 C25 C24 -9(2)
C26 O2 C25 N5 -9.7(18)
C26 O2 C25 C24 170.2(13)
C19 C24 C25 N5 15(3)
C23 C24 C25 N5 -166.7(14)
C19 C24 C25 O2 -165.0(14)
C23 C24 C25 O2 13(2)
C25 O2 C26 C27 18.8(16)
C25 N5 C27 C26 16.6(16)
Ir1 N5 C27 C26 -159.6(10)
C25 N5 C27 C28 -107.0(14)
Ir1 N5 C27 C28 76.8(15)
O2 C26 C27 N5 -21.0(16)
O2 C26 C27 C28 101.3(15)
N5 C27 C28 C30 75.8(17)
C26 C27 C28 C30 -42(2)
N5 C27 C28 C29 -156.1(13)
C26 C27 C28 C29 85.9(17)
N1A Ir1A O1A C19A -73.5(12)
N3A Ir1A O1A C19A 110.5(12)
C9A Ir1A O1A C19A -154.1(12)
N5A Ir1A O1A C19A 22.1(12)
C9A Ir1A N1A C1A 176.6(15)
C18A Ir1A N1A C1A -96.5(15)
N5A Ir1A N1A C1A -0.8(15)
O1A Ir1A N1A C1A 85.0(15)
C9A Ir1A N1A N2A -8.4(9)
C18A Ir1A N1A N2A 78.5(9)
N5A Ir1A N1A N2A 174.3(9)
O1A Ir1A N1A N2A -100.0(9)
C1A N1A N2A C3A 3.3(15)
Ir1A N1A N2A C3A -173.3(10)
C1A N1A N2A C4A -174.8(11)
Ir1A N1A N2A C4A 8.6(13)
C9A Ir1A N3A C10A -89.8(17)
C18A Ir1A N3A C10A -176.4(17)
N5A Ir1A N3A C10A 87.9(17)
O1A Ir1A N3A C10A 2.5(17)
C9A Ir1A N3A N4A 93.3(10)
C18A Ir1A N3A N4A 6.7(9)
N5A Ir1A N3A N4A -89.0(10)
O1A Ir1A N3A N4A -174.5(9)
C10A N3A N4A C12A -0.5(16)
Ir1A N3A N4A C12A 177.5(10)
C10A N3A N4A C13A 175.8(13)
Ir1A N3A N4A C13A -6.2(15)
N1A Ir1A N5A C25A 85.4(14)
N3A Ir1A N5A C25A -99.8(14)
C18A Ir1A N5A C25A 178.2(14)
O1A Ir1A N5A C25A -6.0(14)
N1A Ir1A N5A C27A -97.3(13)
N3A Ir1A N5A C27A 77.5(13)
C18A Ir1A N5A C27A -4.5(14)
O1A Ir1A N5A C27A 171.3(13)
N2A N1A C1A C2A -2.4(16)
Ir1A N1A C1A C2A 173.1(12)
N1A C1A C2A C3A 0.7(19)
N1A N2A C3A C2A -3.1(19)
C4A N2A C3A C2A 174.4(15)
C1A C2A C3A N2A 1.4(19)
C3A N2A C4A C9A 179.7(16)
N1A N2A C4A C9A -2.9(16)
C3A N2A C4A C5A -2(2)
N1A N2A C4A C5A 175.5(12)
C9A C4A C5A C6A 2(2)
N2A C4A C5A C6A -176.0(14)
C4A C5A C6A C7A 0(2)
C5A C6A C7A C8A -1(2)
C6A C7A C8A C9A 2(2)
C7A C8A C9A C4A 0(2)
C7A C8A C9A Ir1A 179.9(11)
C5A C4A C9A C8A -2(2)
N2A C4A C9A C8A 176.5(13)
C5A C4A C9A Ir1A 178.1(11)
N2A C4A C9A Ir1A -3.7(16)
N1A Ir1A C9A C8A -173.8(15)
N3A Ir1A C9A C8A 11.6(15)
C18A Ir1A C9A C8A 93.4(15)
O1A Ir1A C9A C8A -82.3(15)
N1A Ir1A C9A C4A 6.4(10)
N3A Ir1A C9A C4A -168.2(10)
C18A Ir1A C9A C4A -86.3(11)
O1A Ir1A C9A C4A 97.9(11)
N4A N3A C10A C11A 1.4(18)
Ir1A N3A C10A C11A -175.8(12)
N3A C10A C11A C12A -2(2)
C13A N4A C12A C11A -175.7(16)
N3A N4A C12A C11A -0.5(18)
C10A C11A C12A N4A 1.3(18)
C12A N4A C13A C18A 176.3(15)
N3A N4A C13A C18A 1(2)
C12A N4A C13A C14A -3(3)
N3A N4A C13A C14A -178.0(13)
N4A C13A C14A C15A 178.0(14)
C18A C13A C14A C15A -1(2)
C13A C14A C15A C16A 1(2)
C14A C15A C16A C17A 0(3)
C15A C16A C17A C18A -2(2)
C16A C17A C18A C13A 2(2)
C16A C17A C18A Ir1A 177.4(12)
N4A C13A C18A C17A -179.6(13)
C14A C13A C18A C17A 0(2)
N4A C13A C18A Ir1A 4.0(17)
C14A C13A C18A Ir1A -176.8(12)
N1A Ir1A C18A C17A 2.7(14)
N3A Ir1A C18A C17A 178.8(15)
C9A Ir1A C18A C17A 83.1(15)
N5A Ir1A C18A C17A -93.2(14)
N1A Ir1A C18A C13A 178.4(10)
N3A Ir1A C18A C13A -5.5(10)
C9A Ir1A C18A C13A -101.2(11)
N5A Ir1A C18A C13A 82.4(11)
Ir1A O1A C19A C24A -21(2)
Ir1A O1A C19A C20A 159.5(12)
O1A C19A C20A C21A 179.0(16)
C24A C19A C20A C21A 0(3)
C19A C20A C21A C22A 2(3)
C20A C21A C22A C23A -3(3)
C21A C22A C23A C24A 2(3)
O1A C19A C24A C23A -179.9(16)
C20A C19A C24A C23A -1(2)
O1A C19A C24A C25A -3(3)
C20A C19A C24A C25A 176.5(15)
C22A C23A C24A C19A 0(3)
C22A C23A C24A C25A -177.4(16)
C27A N5A C25A O2A -6.6(19)
Ir1A N5A C25A O2A 171.0(10)
C27A N5A C25A C24A 169.5(16)
Ir1A N5A C25A C24A -13(2)
C26A O2A C25A N5A -11.5(19)
C26A O2A C25A C24A 171.9(14)
C19A C24A C25A N5A 22(3)
C23A C24A C25A N5A -161.0(17)
C19A C24A C25A O2A -162.1(14)
C23A C24A C25A O2A 15(2)
C25A O2A C26A C27A 23.6(17)
C25A N5A C27A C26A 20.8(17)
Ir1A N5A C27A C26A -156.9(11)
C25A N5A C27A C28A -104.0(15)
Ir1A N5A C27A C28A 78.3(15)
O2A C26A C27A N5A -26.1(16)
O2A C26A C27A C28A 95.0(16)
N5A C27A C28A C30A 71.7(16)
C26A C27A C28A C30A -44(2)
N5A C27A C28A C29A -160.2(13)
C26A C27A C28A C29A 84.4(18)
N3B Ir1B O1B C19B 111.6(12)
N1B Ir1B O1B C19B -73.1(12)
C9B Ir1B O1B C19B -154.4(13)
N5B Ir1B O1B C19B 23.9(12)
C18B Ir1B N1B C1B -97.3(17)
C9B Ir1B N1B C1B 172.7(17)
O1B Ir1B N1B C1B 83.5(17)
N5B Ir1B N1B C1B -1.8(17)
C18B Ir1B N1B N2B 96.3(10)
C9B Ir1B N1B N2B 6.3(10)
O1B Ir1B N1B N2B -82.9(10)
N5B Ir1B N1B N2B -168.2(10)
C1B N1B N2B C3B -2.9(16)
Ir1B N1B N2B C3B 167.9(9)
C1B N1B N2B C4B -178.7(12)
Ir1B N1B N2B C4B -8.0(16)
C18B Ir1B N3B C10B 178.0(15)
C9B Ir1B N3B C10B -91.1(15)
O1B Ir1B N3B C10B -2.4(15)
N5B Ir1B N3B C10B 83.4(15)
C18B Ir1B N3B N4B 1.0(9)
C9B Ir1B N3B N4B 91.9(10)
O1B Ir1B N3B N4B -179.5(9)
N5B Ir1B N3B N4B -93.6(9)
C10B N3B N4B C12B 1.7(15)
Ir1B N3B N4B C12B 179.6(9)
C10B N3B N4B C13B 179.7(11)
Ir1B N3B N4B C13B -2.4(14)
C18B Ir1B N5B C25B 179.9(12)
N3B Ir1B N5B C25B -99.7(12)
N1B Ir1B N5B C25B 79.1(12)
O1B Ir1B N5B C25B -4.4(12)
C18B Ir1B N5B C27B -4.7(12)
N3B Ir1B N5B C27B 75.7(12)
N1B Ir1B N5B C27B -105.5(12)
O1B Ir1B N5B C27B 171.0(12)
N2B N1B C1B C2B 3.2(17)
Ir1B N1B C1B C2B -163.7(13)
N1B C1B C2B C3B -2.4(19)
C4B N2B C3B C2B 176.2(15)
N1B N2B C3B C2B 1.4(17)
C1B C2B C3B N2B 0.5(18)
C3B N2B C4B C5B 8(3)
N1B N2B C4B C5B -177.7(14)
C3B N2B C4B C9B -169.7(15)
N1B N2B C4B C9B 4.7(19)
N2B C4B C5B C6B -175.1(14)
C9B C4B C5B C6B 2(2)
C4B C5B C6B C7B 1(2)
C5B C6B C7B C8B -3(3)
C6B C7B C8B C9B 1(3)
C7B C8B C9B C4B 2(2)
C7B C8B C9B Ir1B 173.6(13)
C5B C4B C9B C8B -3(2)
N2B C4B C9B C8B 174.2(13)
C5B C4B C9B Ir1B -176.8(12)
N2B C4B C9B Ir1B 0.8(16)
C18B Ir1B C9B C8B 83.7(15)
N3B Ir1B C9B C8B 3.0(14)
N1B Ir1B C9B C8B -176.2(15)
O1B Ir1B C9B C8B -92.0(14)
C18B Ir1B C9B C4B -104.1(11)
N3B Ir1B C9B C4B 175.3(11)
N1B Ir1B C9B C4B -4.0(10)
O1B Ir1B C9B C4B 80.2(11)
N4B N3B C10B C11B -2.3(16)
Ir1B N3B C10B C11B -179.5(12)
N3B C10B C11B C12B 2.1(19)
N3B N4B C12B C11B -0.4(16)
C13B N4B C12B C11B -177.9(14)
C10B C11B C12B N4B -1.1(18)
C12B N4B C13B C14B 0(2)
N3B N4B C13B C14B -177.0(12)
C12B N4B C13B C18B -179.9(14)
N3B N4B C13B C18B 2.7(16)
N4B C13B C14B C15B -179.5(14)
C18B C13B C14B C15B 1(2)
C13B C14B C15B C16B 0(3)
C14B C15B C16B C17B 0(3)
C15B C16B C17B C18B 0(3)
C16B C17B C18B C13B 0(2)
C16B C17B C18B Ir1B -177.9(12)
C14B C13B C18B C17B -1(2)
N4B C13B C18B C17B 179.5(11)
C14B C13B C18B Ir1B 177.8(11)
N4B C13B C18B Ir1B -1.9(15)
N3B Ir1B C18B C17B 178.7(15)
N1B Ir1B C18B C17B 3.4(15)
C9B Ir1B C18B C17B 84.7(14)
N5B Ir1B C18B C17B -94.0(14)
N3B Ir1B C18B C13B 0.5(10)
N1B Ir1B C18B C13B -174.7(10)
C9B Ir1B C18B C13B -93.5(11)
N5B Ir1B C18B C13B 87.8(11)
Ir1B O1B C19B C20B 153.9(11)
Ir1B O1B C19B C24B -25(2)
O1B C19B C20B C21B 177.8(14)
C24B C19B C20B C21B -3(2)
C19B C20B C21B C22B 1(3)
C20B C21B C22B C23B 0(3)
C21B C22B C23B C24B 3(3)
C22B C23B C24B C19B -5(2)
C22B C23B C24B C25B 179.6(16)
O1B C19B C24B C23B -175.4(14)
C20B C19B C24B C23B 6(2)
O1B C19B C24B C25B -1(2)
C20B C19B C24B C25B -179.5(14)
C27B N5B C25B O2B -8.5(17)
Ir1B N5B C25B O2B 167.6(9)
C27B N5B C25B C24B 167.4(14)
Ir1B N5B C25B C24B -16(2)
C26B O2B C25B N5B -8.3(17)
C26B O2B C25B C24B 175.3(12)
C23B C24B C25B N5B -161.5(15)
C19B C24B C25B N5B 23(2)
C23B C24B C25B O2B 14.3(19)
C19B C24B C25B O2B -160.7(13)
C25B O2B C26B C27B 20.7(15)
C25B N5B C27B C28B -102.8(15)
Ir1B N5B C27B C28B 81.1(15)
C25B N5B C27B C26B 20.3(15)
Ir1B N5B C27B C26B -155.8(10)
O2B C26B C27B N5B -24.6(15)
O2B C26B C27B C28B 97.0(15)
N5B C27B C28B C30B 70.5(17)
C26B C27B C28B C30B -44.5(19)
N5B C27B C28B C29B -164.6(14)
C26B C27B C28B C29B 80.4(18)
